data_4034713
loop_
_publ_author_name
'Wan, Qian'
'Li, Shiwu'
'Kang, Qiang'
'Yuan, Yaofeng'
'Du, Yu'

_publ_section_title
;
 Chiral-at-Metal Rh(III) Complex Catalyzed Cascade Reduction-Michael
 Addition Reaction.
;
_journal_name_full 'The Journal of organic chemistry'
_journal_paper_doi 10.1021/acs.joc.9b02243
_journal_year 2019
_chemical_formula_sum 'C25 H23 N5 O3'
_chemical_formula_weight 441.48
_space_group_crystal_system orthorhombic
_space_group_IT_number 19
_space_group_name_Hall 'P 2ac 2ab'
_space_group_name_H-M_alt 'P 21 21 21'
_atom_sites_solution_hydrogens geom
_audit_creation_method SHELXL-2018/3
_cell_angle_alpha 90
_cell_angle_beta 90
_cell_angle_gamma 90
_cell_formula_units_Z 4
_cell_length_a 6.03070(10)
_cell_length_b 16.4179(4)
_cell_length_c 22.9330(5)
_cell_measurement_reflns_used 5237
_cell_measurement_temperature 99.9(8)
_cell_measurement_theta_max 73.1100
_cell_measurement_theta_min 5.3960
_cell_volume 2270.63(8)
_computing_cell_refinement 'CrysAlisPro 1.171.39.46e (Rigaku OD, 2018)'
_computing_data_collection 'CrysAlisPro 1.171.39.46e (Rigaku OD, 2018)'
_computing_data_reduction 'CrysAlisPro 1.171.39.46e (Rigaku OD, 2018)'
_computing_structure_refinement 'SHELXL-2018/3 (Sheldrick, 2018)'
_computing_structure_solution 'SHELXT 2018/2 (Sheldrick, 2018)'
_diffrn_ambient_temperature 99.9(8)
_diffrn_detector_area_resol_mean 10.5594
_diffrn_measured_fraction_theta_full 1.000
_diffrn_measured_fraction_theta_max 0.986
_diffrn_measurement_device_type 'SuperNova, Dual, Cu at home/near, Atlas'
_diffrn_measurement_method '\w scans'
_diffrn_radiation_type CuK\a
_diffrn_radiation_wavelength 1.54184
_diffrn_reflns_av_R_equivalents 0.0197
_diffrn_reflns_av_unetI/netI 0.0248
_diffrn_reflns_Laue_measured_fraction_full 1.000
_diffrn_reflns_Laue_measured_fraction_max 0.986
_diffrn_reflns_limit_h_max 4
_diffrn_reflns_limit_h_min -7
_diffrn_reflns_limit_k_max 20
_diffrn_reflns_limit_k_min -18
_diffrn_reflns_limit_l_max 27
_diffrn_reflns_limit_l_min -28
_diffrn_reflns_number 9622
_diffrn_reflns_point_group_measured_fraction_full 0.999
_diffrn_reflns_point_group_measured_fraction_max 0.972
_diffrn_reflns_theta_full 67.684
_diffrn_reflns_theta_max 73.302
_diffrn_reflns_theta_min 3.311
_diffrn_source 'micro-focus sealed X-ray tube'
_exptl_absorpt_coefficient_mu 0.712
_exptl_absorpt_correction_T_max 1.00000
_exptl_absorpt_correction_T_min 0.69777
_exptl_absorpt_correction_type multi-scan
_exptl_absorpt_process_details
;
CrysAlisPro 1.171.39.46e (Rigaku Oxford Diffraction, 2018)
Empirical absorption correction using spherical harmonics,
 implemented in SCALE3 ABSPACK scaling algorithm.
;
_exptl_crystal_colour colorless
_exptl_crystal_density_diffrn 1.291
_exptl_crystal_description prism
_exptl_crystal_F_000 928
_exptl_crystal_size_max 0.25
_exptl_crystal_size_mid 0.18
_exptl_crystal_size_min 0.16
_refine_diff_density_max 0.768
_refine_diff_density_min -0.333
_refine_diff_density_rms 0.052
_refine_ls_abs_structure_details
;
 Flack x determined using 1715 quotients [(I+)-(I-)]/[(I+)+(I-)]
 (Parsons, Flack and Wagner, Acta Cryst. B69 (2013) 249-259).
;
_refine_ls_abs_structure_Flack -0.01(9)
_refine_ls_extinction_method none
_refine_ls_goodness_of_fit_ref 1.073
_refine_ls_hydrogen_treatment constr
_refine_ls_matrix_type full
_refine_ls_number_parameters 300
_refine_ls_number_reflns 4455
_refine_ls_number_restraints 0
_refine_ls_restrained_S_all 1.073
_refine_ls_R_factor_all 0.0469
_refine_ls_R_factor_gt 0.0448
_refine_ls_shift/su_max 0.000
_refine_ls_shift/su_mean 0.000
_refine_ls_structure_factor_coef Fsqd
_refine_ls_weighting_details 'w=1/[\s^2^(Fo^2^)+(0.0628P)^2^+1.0671P] where P=(Fo^2^+2Fc^2^)/3'
_refine_ls_weighting_scheme calc
_refine_ls_wR_factor_gt 0.1170
_refine_ls_wR_factor_ref 0.1194
_reflns_Friedel_coverage 0.705
_reflns_Friedel_fraction_full 0.999
_reflns_Friedel_fraction_max 0.954
_reflns_number_gt 4271
_reflns_number_total 4455
_reflns_threshold_expression 'I > 2\s(I)'
_cod_data_source_file jo9b02243_si_002.cif
_cod_data_source_block Compound-1
_cod_database_code 4034713
_shelx_shelxl_version_number 2018/3
_shelx_space_group_comment
;
The symmetry employed for this shelxl refinement is uniquely defined
by the following loop, which should always be used as a source of
symmetry information in preference to the above space-group names.
They are only intended as comments.
;

loop_
_space_group_symop_operation_xyz
'x, y, z'
'-x+1/2, -y, z+1/2'
'x+1/2, -y+1/2, -z'
'-x, y+1/2, -z+1/2'

loop_
_atom_site_label
_atom_site_type_symbol
_atom_site_fract_x
_atom_site_fract_y
_atom_site_fract_z
_atom_site_U_iso_or_equiv
_atom_site_adp_type
_atom_site_occupancy
_atom_site_site_symmetry_order
_atom_site_calc_flag
_atom_site_refinement_flags_posn
_atom_site_refinement_flags_adp
O1 O 0.5982(4) 0.45008(13) 0.78965(8) 0.0302(5) Uani 1 1 d . .
O2 O -0.1935(4) 0.71601(13) 0.83807(9) 0.0350(5) Uani 1 1 d . .
O3 O 0.0942(4) 0.79189(12) 0.82302(11) 0.0389(5) Uani 1 1 d . .
N1 N 0.4292(4) 0.33303(17) 0.87577(11) 0.0326(6) Uani 1 1 d . .
N2 N 0.2317(5) 0.28081(15) 0.80179(10) 0.0311(6) Uani 1 1 d . .
N3 N -0.1263(4) 0.47415(16) 0.61191(10) 0.0270(5) Uani 1 1 d . .
N4 N 0.4529(4) 0.59584(15) 0.56092(10) 0.0291(5) Uani 1 1 d . .
N5 N -0.0125(4) 0.72896(14) 0.81549(11) 0.0278(5) Uani 1 1 d . .
C1 C 0.8162(7) 0.3585(4) 0.90521(19) 0.0659(14) Uani 1 1 d . .
H1A H 0.853819 0.351242 0.864866 0.099 Uiso 1 1 calc R U
H1B H 0.832521 0.307704 0.925447 0.099 Uiso 1 1 calc R U
H1C H 0.913065 0.398380 0.922236 0.099 Uiso 1 1 calc R U
C2 C 0.5809(6) 0.3871(3) 0.90999(14) 0.0442(9) Uani 1 1 d . .
H2 H 0.573556 0.441464 0.892508 0.053 Uiso 1 1 calc R U
C3 C 0.5061(7) 0.3951(3) 0.97353(16) 0.0609(12) Uani 1 1 d . .
H3A H 0.354237 0.412561 0.974687 0.091 Uiso 1 1 calc R U
H3B H 0.597438 0.434369 0.993099 0.091 Uiso 1 1 calc R U
H3C H 0.519568 0.343270 0.992630 0.091 Uiso 1 1 calc R U
C4 C 0.3209(6) 0.2656(2) 0.89576(14) 0.0411(8) Uani 1 1 d . .
H4 H 0.327508 0.244639 0.933386 0.049 Uiso 1 1 calc R U
C5 C 0.2010(7) 0.2347(2) 0.85043(14) 0.0406(8) Uani 1 1 d . .
H5 H 0.111161 0.188751 0.852482 0.049 Uiso 1 1 calc R U
C6 C 0.3712(5) 0.33896(17) 0.81770(12) 0.0241(6) Uani 1 1 d . .
C7 C 0.4590(4) 0.39918(17) 0.77655(11) 0.0215(5) Uani 1 1 d . .
C8 C 0.3705(4) 0.39205(15) 0.71470(11) 0.0198(5) Uani 1 1 d . .
H8A H 0.215843 0.375871 0.715904 0.024 Uiso 1 1 calc R U
H8AB H 0.452347 0.350225 0.693999 0.024 Uiso 1 1 calc R U
C9 C 0.3918(4) 0.47301(14) 0.68203(10) 0.0169(5) Uani 1 1 d . .
H9 H 0.549996 0.486449 0.680529 0.020 Uiso 1 1 calc R U
C10 C 0.2771(4) 0.54150(15) 0.71452(10) 0.0163(5) Uani 1 1 d . .
C11 C 0.0700(4) 0.53020(15) 0.74118(10) 0.0184(5) Uani 1 1 d . .
H11 H -0.002331 0.480455 0.737421 0.022 Uiso 1 1 calc R U
C12 C -0.0279(4) 0.59213(16) 0.77300(11) 0.0193(5) Uani 1 1 d . .
H12 H -0.165520 0.584629 0.790518 0.023 Uiso 1 1 calc R U
C13 C 0.0832(5) 0.66533(15) 0.77816(11) 0.0215(5) Uani 1 1 d . .
C14 C 0.2860(5) 0.67959(16) 0.75160(12) 0.0235(6) Uani 1 1 d . .
H14 H 0.356548 0.729720 0.755208 0.028 Uiso 1 1 calc R U
C15 C 0.3808(5) 0.61712(15) 0.71953(11) 0.0205(5) Uani 1 1 d . .
H15 H 0.515993 0.625757 0.701021 0.025 Uiso 1 1 calc R U
C16 C 0.3080(4) 0.46631(15) 0.61709(10) 0.0166(5) Uani 1 1 d . .
C17 C 0.3899(4) 0.53939(16) 0.58522(11) 0.0195(5) Uani 1 1 d . .
C18 C 0.0624(4) 0.47043(16) 0.61447(10) 0.0189(5) Uani 1 1 d . .
C19 C 0.3852(4) 0.38708(15) 0.58532(11) 0.0187(5) Uani 1 1 d . .
H19A H 0.545943 0.384730 0.585858 0.022 Uiso 1 1 calc R U
H19B H 0.329987 0.340164 0.606523 0.022 Uiso 1 1 calc R U
C20 C 0.3064(5) 0.38227(17) 0.52305(11) 0.0227(6) Uani 1 1 d . .
C21 C 0.1059(5) 0.34376(18) 0.50970(13) 0.0289(6) Uani 1 1 d . .
H21 H 0.024382 0.318789 0.539112 0.035 Uiso 1 1 calc R U
C22 C 0.0278(6) 0.3426(2) 0.45249(15) 0.0414(8) Uani 1 1 d . .
H22 H -0.104641 0.316307 0.443798 0.050 Uiso 1 1 calc R U
C23 C 0.1457(7) 0.3803(3) 0.40894(15) 0.0512(10) Uani 1 1 d . .
H23 H 0.090558 0.380755 0.371063 0.061 Uiso 1 1 calc R U
C24 C 0.3477(7) 0.4178(3) 0.42129(14) 0.0476(9) Uani 1 1 d . .
H24 H 0.428641 0.442531 0.391669 0.057 Uiso 1 1 calc R U
C25 C 0.4274(5) 0.4179(2) 0.47824(12) 0.0329(7) Uani 1 1 d . .
H25 H 0.563224 0.442191 0.486408 0.040 Uiso 1 1 calc R U

loop_
_atom_site_aniso_label
_atom_site_aniso_U_11
_atom_site_aniso_U_22
_atom_site_aniso_U_33
_atom_site_aniso_U_23
_atom_site_aniso_U_13
_atom_site_aniso_U_12
O1 0.0256(10) 0.0401(11) 0.0250(9) 0.0042(8) -0.0061(8) -0.0058(9)
O2 0.0427(13) 0.0287(11) 0.0337(11) 0.0001(9) 0.0147(10) 0.0115(10)
O3 0.0406(12) 0.0247(10) 0.0513(14) -0.0162(10) -0.0057(11) 0.0054(10)
N1 0.0314(13) 0.0458(15) 0.0206(11) 0.0091(11) 0.0017(10) 0.0092(12)
N2 0.0475(16) 0.0218(11) 0.0241(12) 0.0028(10) 0.0081(11) 0.0011(11)
N3 0.0196(12) 0.0377(14) 0.0235(11) -0.0026(10) -0.0009(9) 0.0018(10)
N4 0.0369(13) 0.0260(12) 0.0243(11) 0.0037(10) 0.0026(10) -0.0026(11)
N5 0.0344(13) 0.0206(11) 0.0284(12) -0.0042(10) -0.0010(11) 0.0089(10)
C1 0.046(2) 0.106(4) 0.046(2) -0.005(2) 0.0006(18) 0.027(3)
C2 0.0304(16) 0.080(3) 0.0220(14) 0.0076(16) -0.0062(13) -0.0027(18)
C3 0.052(2) 0.099(3) 0.0318(18) -0.014(2) 0.0026(17) 0.007(2)
C4 0.054(2) 0.0429(18) 0.0263(15) 0.0167(14) 0.0129(14) 0.0169(17)
C5 0.064(2) 0.0259(15) 0.0323(16) 0.0085(13) 0.0167(16) 0.0010(16)
C6 0.0272(13) 0.0262(13) 0.0191(12) 0.0034(11) 0.0021(11) 0.0085(11)
C7 0.0184(12) 0.0268(13) 0.0193(12) 0.0017(11) -0.0004(10) 0.0056(10)
C8 0.0208(12) 0.0191(12) 0.0194(12) 0.0019(10) 0.0001(10) 0.0031(10)
C9 0.0145(10) 0.0200(11) 0.0163(11) -0.0002(10) -0.0008(9) -0.0003(10)
C10 0.0173(11) 0.0184(11) 0.0130(10) 0.0002(9) -0.0010(9) 0.0002(9)
C11 0.0191(12) 0.0179(11) 0.0182(11) -0.0006(9) -0.0013(9) -0.0021(10)
C12 0.0156(11) 0.0238(12) 0.0186(11) 0.0028(10) 0.0006(9) 0.0012(10)
C13 0.0252(13) 0.0194(12) 0.0200(11) -0.0027(10) -0.0003(10) 0.0056(10)
C14 0.0292(14) 0.0164(12) 0.0250(13) 0.0002(11) -0.0009(11) -0.0043(11)
C15 0.0200(12) 0.0211(12) 0.0205(12) 0.0004(10) 0.0023(10) -0.0050(10)
C16 0.0143(11) 0.0185(12) 0.0170(11) -0.0011(10) 0.0005(9) 0.0008(10)
C17 0.0190(11) 0.0235(12) 0.0161(11) -0.0024(10) -0.0016(10) 0.0018(10)
C18 0.0193(13) 0.0211(12) 0.0164(11) 0.0005(10) -0.0001(9) -0.0005(10)
C19 0.0173(11) 0.0187(11) 0.0202(12) -0.0035(10) -0.0019(10) 0.0013(10)
C20 0.0207(12) 0.0271(13) 0.0202(13) -0.0076(11) -0.0001(10) 0.0051(11)
C21 0.0246(14) 0.0344(15) 0.0278(14) -0.0117(12) -0.0010(12) -0.0004(13)
C22 0.0286(16) 0.060(2) 0.0354(17) -0.0237(16) -0.0064(14) 0.0005(16)
C23 0.050(2) 0.082(3) 0.0214(15) -0.0187(17) -0.0084(15) 0.009(2)
C24 0.054(2) 0.070(2) 0.0195(14) -0.0069(16) 0.0068(14) -0.0029(19)
C25 0.0308(16) 0.0454(17) 0.0226(13) -0.0086(13) 0.0043(12) -0.0034(14)

loop_
_atom_type_symbol
_atom_type_description
_atom_type_scat_dispersion_real
_atom_type_scat_dispersion_imag
_atom_type_scat_source
C C 0.0181 0.0091 'International Tables Vol C Tables 4.2.6.8 and 6.1.1.4'
H H 0.0000 0.0000 'International Tables Vol C Tables 4.2.6.8 and 6.1.1.4'
N N 0.0311 0.0180 'International Tables Vol C Tables 4.2.6.8 and 6.1.1.4'
O O 0.0492 0.0322 'International Tables Vol C Tables 4.2.6.8 and 6.1.1.4'

loop_
_geom_angle_atom_site_label_1
_geom_angle_atom_site_label_2
_geom_angle_atom_site_label_3
_geom_angle
C4 N1 C6 105.1(3)
C4 N1 C2 126.7(3)
C6 N1 C2 128.2(3)
C6 N2 C5 105.2(3)
O2 N5 O3 123.5(3)
O2 N5 C13 118.2(2)
O3 N5 C13 118.3(2)
N1 C2 C1 110.8(4)
N1 C2 C3 111.7(3)
C1 C2 C3 112.1(3)
C5 C4 N1 107.4(3)
N2 C5 C4 110.2(3)
N2 C6 N1 112.1(3)
N2 C6 C7 122.6(2)
N1 C6 C7 125.2(3)
O1 C7 C6 123.5(2)
O1 C7 C8 121.6(2)
C6 C7 C8 115.0(2)
C7 C8 C9 111.1(2)
C10 C9 C8 111.4(2)
C10 C9 C16 111.72(19)
C8 C9 C16 112.0(2)
C15 C10 C11 118.7(2)
C15 C10 C9 119.8(2)
C11 C10 C9 121.5(2)
C12 C11 C10 120.8(2)
C13 C12 C11 118.5(2)
C12 C13 C14 122.5(2)
C12 C13 N5 118.6(2)
C14 C13 N5 118.9(2)
C15 C14 C13 118.2(2)
C14 C15 C10 121.2(2)
C18 C16 C17 105.9(2)
C18 C16 C19 108.5(2)
C17 C16 C19 110.08(19)
C18 C16 C9 110.79(19)
C17 C16 C9 107.5(2)
C19 C16 C9 113.8(2)
N4 C17 C16 179.7(3)
N3 C18 C16 179.2(3)
C20 C19 C16 113.1(2)
C25 C20 C21 118.8(3)
C25 C20 C19 120.9(2)
C21 C20 C19 120.3(3)
C22 C21 C20 120.3(3)
C23 C22 C21 120.3(3)
C22 C23 C24 120.2(3)
C25 C24 C23 119.6(3)
C20 C25 C24 120.8(3)

loop_
_geom_bond_atom_site_label_1
_geom_bond_atom_site_label_2
_geom_bond_distance
O1 C7 1.222(4)
O2 N5 1.226(3)
O3 N5 1.229(3)
N1 C4 1.364(5)
N1 C6 1.380(4)
N1 C2 1.497(5)
N2 C6 1.324(4)
N2 C5 1.361(4)
N3 C18 1.141(4)
N4 C17 1.146(4)
N5 C13 1.469(3)
C1 C2 1.498(5)
C2 C3 1.531(5)
C4 C5 1.364(5)
C6 C7 1.466(4)
C7 C8 1.520(3)
C8 C9 1.531(3)
C9 C10 1.516(3)
C9 C16 1.576(3)
C10 C15 1.395(3)
C10 C11 1.403(4)
C11 C12 1.384(4)
C12 C13 1.381(4)
C13 C14 1.386(4)
C14 C15 1.385(4)
C16 C18 1.484(3)
C16 C17 1.489(4)
C16 C19 1.562(3)
C19 C20 1.507(3)
C20 C25 1.389(4)
C20 C21 1.398(4)
C21 C22 1.394(4)
C22 C23 1.373(6)
C23 C24 1.394(6)
C24 C25 1.392(4)
